data_7131430
loop_
_publ_author_name
'Muang-Non, Phonlakrit'
'Markwell-Heys, Adrian W'
'Doonan, Christian J.'
'White, Nicholas G.'

_publ_section_title
;
 Charge "mis-matched" hydrogen bonded frameworks for cation exchange and
 dye sorption.
;
_journal_issue 27
_journal_name_full 'Chemical communications (Cambridge, England)'
_journal_page_first 4059
_journal_page_last 4062
_journal_paper_doi 10.1039/d3cc00553d
_journal_volume 59
_journal_year 2023
_chemical_formula_moiety 'H12 Na O6, C28 H16 B O8, 4(H2 O), 2(C14 H16 N4)'
_chemical_formula_sum 'C56 H68 B N8 Na O18'
_chemical_formula_weight 1174.98
_space_group_crystal_system monoclinic
_space_group_IT_number 14
_space_group_name_Hall '-P 2yn'
_space_group_name_H-M_alt 'P 1 21/n 1'
_atom_sites_solution_hydrogens mixed
_atom_sites_solution_primary dual
_audit_creation_date 2023-01-11
_audit_creation_method
;
Olex2 1.5
(compiled 2022.04.07 svn.rca3783a0 for OlexSys, GUI svn.r6498)
;
_audit_update_record
;
2023-01-31 deposited with the CCDC.	2023-03-09 downloaded from the CCDC.
;
_cell_angle_alpha 90
_cell_angle_beta 92.871(3)
_cell_angle_gamma 90
_cell_formula_units_Z 4
_cell_length_a 19.2633(6)
_cell_length_b 14.7730(5)
_cell_length_c 19.7937(7)
_cell_measurement_reflns_used 4137
_cell_measurement_temperature 150.00(10)
_cell_measurement_theta_max 60.8430
_cell_measurement_theta_min 3.7460
_cell_volume 5625.8(3)
_computing_cell_refinement 'CrysAlisPro 1.171.41.123a (Rigaku OD, 2022)'
_computing_data_collection 'CrysAlisPro 1.171.41.123a (Rigaku OD, 2022)'
_computing_data_reduction 'CrysAlisPro 1.171.41.123a (Rigaku OD, 2022)'
_computing_molecular_graphics 'Olex2 1.5 (Dolomanov et al., 2009)'
_computing_publication_material 'Olex2 1.5 (Dolomanov et al., 2009)'
_computing_structure_refinement 'SHELXL 2018/3 (Sheldrick, 2015)'
_computing_structure_solution 'SHELXT 2018/2 (Sheldrick, 2018)'
_diffrn_ambient_environment N~2~
_diffrn_ambient_temperature 150.00(10)
_diffrn_detector 'CCD plate'
_diffrn_detector_area_resol_mean 8.1297
_diffrn_detector_type EosS2
_diffrn_measured_fraction_theta_full 0.992
_diffrn_measured_fraction_theta_max 0.992
_diffrn_measurement_details
;
List of Runs (angles in degrees, time in seconds):

  # Type    Start    End  Width  t~exp~   \w     \q     \k     \f   Frames
#--------------------------------------------------------------------------
  1  \w    -85.00  -6.00   1.00   15.00    --  -36.63 125.00-150.00   79
  2  \w   -100.00 -21.00   1.00   15.00    --  -36.63 -57.00  60.00   79
  3  \w    110.00 150.00   1.00   80.00    --   84.58  77.00-150.00   40
  4  \w     19.00  99.00   1.00   80.00    --   84.58 -61.00 -30.00   80
  5  \w    112.00 152.00   1.00   80.00    --   84.58  77.00 -60.00   40
  6  \w     99.00 133.00   1.00   80.00    --   84.58 125.00 150.00   34
  7  \w    102.00 144.00   1.00   80.00    --   84.58 125.00-150.00   42
  8  \w    104.00 154.00   1.00   80.00    --   84.58 125.00  60.00   50
  9  \w    103.00 149.00   1.00   80.00    --   84.58  77.00  60.00   46
 10  \w     76.00 154.00   1.00   80.00    --   84.58  30.00-150.00   78
;
_diffrn_measurement_device 'four-circle diffractometer'
_diffrn_measurement_device_type 'SuperNova, Dual, Cu at home/near, EosS2'
_diffrn_measurement_method '\w scans'
_diffrn_orient_matrix_type 'CrysAlisPro convention (1999,Acta A55,543-557)'
_diffrn_orient_matrix_UB_11 0.0337851000
_diffrn_orient_matrix_UB_12 0.0860578000
_diffrn_orient_matrix_UB_13 0.0309160000
_diffrn_orient_matrix_UB_21 -0.0703809000
_diffrn_orient_matrix_UB_22 0.0282446000
_diffrn_orient_matrix_UB_23 0.0269918000
_diffrn_orient_matrix_UB_31 0.0177683000
_diffrn_orient_matrix_UB_32 -0.0516804000
_diffrn_orient_matrix_UB_33 0.0662635000
_diffrn_radiation_monochromator mirror
_diffrn_radiation_probe x-ray
_diffrn_radiation_type 'Cu K\a'
_diffrn_radiation_wavelength 1.54184
_diffrn_reflns_av_R_equivalents 0.0418
_diffrn_reflns_av_unetI/netI 0.0522
_diffrn_reflns_Laue_measured_fraction_full 0.992
_diffrn_reflns_Laue_measured_fraction_max 0.992
_diffrn_reflns_limit_h_max 21
_diffrn_reflns_limit_h_min -20
_diffrn_reflns_limit_k_max 16
_diffrn_reflns_limit_k_min -14
_diffrn_reflns_limit_l_max 21
_diffrn_reflns_limit_l_min -15
_diffrn_reflns_number 15878
_diffrn_reflns_point_group_measured_fraction_full 0.992
_diffrn_reflns_point_group_measured_fraction_max 0.992
_diffrn_reflns_theta_full 58.932
_diffrn_reflns_theta_max 58.932
_diffrn_reflns_theta_min 3.735
_diffrn_source 'micro-focus sealed X-ray tube'
_diffrn_source_type 'SuperNova (Cu) X-ray Source'
_exptl_absorpt_coefficient_mu 0.933
_exptl_absorpt_correction_T_max 1.00000
_exptl_absorpt_correction_T_min 0.73137
_exptl_absorpt_correction_type multi-scan
_exptl_absorpt_process_details
;
CrysAlisPro 1.171.41.123a (Rigaku Oxford Diffraction, 2022)
Empirical absorption correction using spherical harmonics,
implemented in SCALE3 ABSPACK scaling algorithm.
;
_exptl_crystal_colour 'clear light colourless'
_exptl_crystal_colour_lustre clear
_exptl_crystal_colour_modifier light
_exptl_crystal_colour_primary colourless
_exptl_crystal_density_diffrn 1.387
_exptl_crystal_description needle
_exptl_crystal_F_000 2480
_exptl_crystal_recrystallization_method
'Crystallised using diphenylbisamidinium.2Cl with TBA5.tetraboratecarboxylate in 50% EtOH with 100 equivalent of NaCl. Final concentration = 2 mM.'
_exptl_crystal_size_max 0.47
_exptl_crystal_size_mid 0.1
_exptl_crystal_size_min 0.05
_refine_diff_density_max 0.855
_refine_diff_density_min -0.689
_refine_diff_density_rms 0.070
_refine_ls_extinction_method none
_refine_ls_goodness_of_fit_ref 1.051
_refine_ls_hydrogen_treatment mixed
_refine_ls_matrix_type full
_refine_ls_number_parameters 836
_refine_ls_number_reflns 8008
_refine_ls_number_restraints 12
_refine_ls_restrained_S_all 1.051
_refine_ls_R_factor_all 0.1028
_refine_ls_R_factor_gt 0.0804
_refine_ls_shift/su_max 0.001
_refine_ls_shift/su_mean 0.000
_refine_ls_structure_factor_coef Fsqd
_refine_ls_weighting_details 'w=1/[\s^2^(Fo^2^)+(0.0947P)^2^+14.1103P] where P=(Fo^2^+2Fc^2^)/3'
_refine_ls_weighting_scheme calc
_refine_ls_wR_factor_gt 0.2017
_refine_ls_wR_factor_ref 0.2196
_reflns_Friedel_coverage 0.000
_reflns_number_gt 6149
_reflns_number_total 8008
_reflns_threshold_expression 'I > 2\s(I)'
_cod_data_source_file d3cc00553d2.cif
_cod_data_source_block Na_2_B
_cod_depositor_comments 'Adding full bibliography for 7131429--7131437.cif.'
_cod_database_code 7131430
_shelx_shelxl_version_number 2018/3
_chemical_oxdiff_formula C50H50B20N25O50
_shelx_space_group_comment
;
The symmetry employed for this shelxl refinement is uniquely defined
by the following loop, which should always be used as a source of
symmetry information in preference to the above space-group names.
They are only intended as comments.
;
_shelx_estimated_absorpt_t_max 0.955
_shelx_estimated_absorpt_t_min 0.668
_olex2_refinement_description
;
1. Fixed Uiso
 At 1.2 times of:
  All C(H) groups, All N(H,H) groups
 At 1.5 times of:
  All O(H,H) groups
2. Restrained distances
 O130-H13C = O130-H13D
 0.87 with sigma of 0.02
 O150-H15A = O150-H15B
 0.87 with sigma of 0.02
 O140-H14A = O140-H14B
 0.87 with sigma of 0.02
 H13C-H13D
 1.38 with sigma of 0.04
 H15A-H15B
 1.38 with sigma of 0.04
 H14A-H14B
 1.38 with sigma of 0.04
 Na1-H16A \\sim Na1-H16B
 with sigma of 0.02
 Na1-H15A \\sim Na1-H15B
 with sigma of 0.02
 Na1-H14A \\sim Na1-H14B
 with sigma of 0.02
3. Others
 Fixed Sof: O100(0.5) H10C(0.5) H10D(0.5) O150(0.6666) H15A(0.6666)
 H15B(0.6666) O110(0.5) H11C(0.5) H11D(0.5) O160(0.33333) H16A(0.33333)
 H16B(0.33333) O130(0.75) H13C(0.75) H13D(0.75) O9(0.25) H9A(0.25) H9B(0.25)
 O10(0.5) H10E(0.5) H10F(0.5) O11(0.5) H11E(0.5) H11F(0.5)
4.a Free rotating group:
 O120(H12C,H12D), O200(H20A,H20B), O110(H11C,H11D), O160(H16A,H16B), O9(H9A,
 H9B), O10(H10E,H10F), O11(H11E,H11F)
4.b Rotating group:
 O180(H18A,H18B), O190(H19A,H19B), O170(H17A,H17B), O100(H10C,H10D)
4.c Aromatic/amide H refined with riding coordinates:
 C53(H53), C52(H52), C43(H43), C50(H50), C59(H59), C56(H56), C57(H57), C7(H7),
 C6(H6), C64(H64), C9(H9), C49(H49), C42(H42), C67(H67), C12(H12), C10(H10),
 C45(H45), C14(H14), C63(H63), C66(H66), C60(H60), C3(H3), C4(H4), C46(H46),
 C31(H31), C22(H22), C32(H32), C23(H23), C26(H26), C25(H25), C28(H28), C29(H29)
4.d X=CH2 refined with riding coordinates:
 N4(H4A,H4B), N3(H3A,H3B), N11(H11A,H11B), N1(H1A,H1B), N10(H10A,H10B), N2(H2A,
 H2B), N13(H13A,H13B), N12(H12A,H12B)
;
_ins_header
;
TITL PMN-C-21-NaCl-repro in P2(1)/n 
REM P2(1)/n (#14 in standard setting)
CELL 1.54184  19.263310  14.773009  19.793722  90.0000  92.8710  90.0000
ZERR    2.00   0.000620   0.000452   0.000744   0.0000   0.0034   0.0000
LATT  1
SYMM -x+1/2, y+1/2,-z+1/2 
SFAC C H B N O
UNIT 100.00 100.00 40.00 50.00 100.00
REM  CrysAlisPro recorded range (K): Min=150.0; max=150.0; aver:150.0
TEMP -123
SIZE 0.05 0.10 0.47
TREF
HKLF 4
END
;
_olex2_submission_special_instructions 'No special instructions were received'
_oxdiff_exptl_absorpt_empirical_details
;
Empirical correction (ABSPACK) includes:
- Absorption correction using spherical harmonics
- Frame scaling
;
_oxdiff_exptl_absorpt_empirical_full_max 1.469
_oxdiff_exptl_absorpt_empirical_full_min 0.681

loop_
_space_group_symop_operation_xyz
'x, y, z'
'-x+1/2, y+1/2, -z+1/2'
'-x, -y, -z'
'x-1/2, -y-1/2, z-1/2'

loop_
_atom_site_label
_atom_site_type_symbol
_atom_site_fract_x
_atom_site_fract_y
_atom_site_fract_z
_atom_site_U_iso_or_equiv
_atom_site_adp_type
_atom_site_occupancy
_atom_site_site_symmetry_order
_atom_site_calc_flag
_atom_site_refinement_flags_posn
_atom_site_refinement_flags_adp
_atom_site_refinement_flags_occupancy
_atom_site_disorder_assembly
_atom_site_disorder_group
Na1 Na 0.76867(13) 0.31603(16) 0.25677(13) 0.0651(7) Uani 1 1 d D . . . .
O5 O 0.51030(16) 0.76839(19) 0.26080(17) 0.0380(8) Uani 1 1 d . . . . .
O4 O -0.00890(17) 0.8264(2) 0.24342(18) 0.0411(8) Uani 1 1 d . . . . .
O6 O 0.56196(16) 0.6398(2) 0.23438(18) 0.0416(8) Uani 1 1 d . . . . .
O120 O 0.59589(18) 0.4671(2) 0.20575(18) 0.0442(9) Uani 1 1 d G . . . .
H12C H 0.584246 0.518418 0.223556 0.066 Uiso 1 1 d G U . . .
H12D H 0.570622 0.427048 0.225332 0.066 Uiso 1 1 d G U . . .
O3 O -0.07368(17) 0.7070(2) 0.26613(19) 0.0472(9) Uani 1 1 d . . . . .
O200 O 0.78807(19) 0.4333(2) 0.10050(19) 0.0487(9) Uani 1 1 d G . . . .
H20A H 0.763772 0.393655 0.076993 0.073 Uiso 1 1 d G U . . .
H20B H 0.771782 0.485331 0.086692 0.073 Uiso 1 1 d G U . . .
O2 O 0.25659(18) 0.3076(2) 0.56371(18) 0.0463(9) Uani 1 1 d . . . . .
O7 O 0.2401(2) 0.3891(2) -0.07004(19) 0.0542(10) Uani 1 1 d . . . . .
O1 O 0.2149(2) 0.1880(2) 0.5073(2) 0.0549(10) Uani 1 1 d . . . . .
O180 O 0.8401(2) 0.2457(2) 0.1787(2) 0.0536(10) Uani 1 1 d . . . . .
H18A H 0.814309 0.220350 0.146308 0.080 Uiso 1 1 d R U . . .
H18B H 0.862393 0.200400 0.198321 0.080 Uiso 1 1 d R U . . .
N4 N 0.5722(2) 0.8917(3) 0.3666(2) 0.0369(9) Uani 1 1 d . . . . .
H4A H 0.573329 0.838987 0.345888 0.044 Uiso 1 1 calc R U . . .
H4B H 0.610597 0.914612 0.385543 0.044 Uiso 1 1 calc R U . . .
O190 O 0.8167(2) 0.2046(3) 0.3327(2) 0.0600(11) Uani 1 1 d . . . . .
H19A H 0.789848 0.155228 0.332378 0.090 Uiso 1 1 d R U . . .
H19B H 0.857014 0.183967 0.318408 0.090 Uiso 1 1 d R U . . .
N3 N 0.4563(2) 0.9007(3) 0.3404(2) 0.0386(9) Uani 1 1 d . . . . .
H3A H 0.457832 0.848015 0.319855 0.046 Uiso 1 1 calc R U . . .
H3B H 0.416600 0.930004 0.341908 0.046 Uiso 1 1 calc R U . . .
O8 O 0.2414(3) 0.2508(2) -0.0285(2) 0.0694(14) Uani 1 1 d . . . . .
O170 O 0.6780(2) 0.2883(3) 0.1628(2) 0.0669(13) Uani 1 1 d . . . . .
H17A H 0.641995 0.261411 0.179077 0.100 Uiso 1 1 d R U . . .
H17B H 0.693814 0.249193 0.134216 0.100 Uiso 1 1 d R U . . .
N11 N 0.1361(2) 0.0499(3) 0.4556(2) 0.0439(10) Uani 1 1 d . . . . .
H11A H 0.155826 0.103586 0.457276 0.053 Uiso 1 1 calc R U . . .
H11B H 0.132537 0.020017 0.417063 0.053 Uiso 1 1 calc R U . . .
N1 N 0.4261(2) 1.5607(3) 0.6279(2) 0.0495(11) Uani 1 1 d . . . . .
H1A H 0.422625 1.610834 0.651555 0.059 Uiso 1 1 calc R U . . .
H1B H 0.388495 1.534791 0.609789 0.059 Uiso 1 1 calc R U . . .
N10 N 0.1176(2) 0.0595(3) 0.5671(2) 0.0486(11) Uani 1 1 d . . . . .
H10A H 0.137440 0.113164 0.568065 0.058 Uiso 1 1 calc R U . . .
H10B H 0.101582 0.036521 0.604301 0.058 Uiso 1 1 calc R U . . .
N2 N 0.5434(2) 1.5622(3) 0.6462(2) 0.0474(11) Uani 1 1 d . . . . .
H2A H 0.540667 1.612288 0.669985 0.057 Uiso 1 1 calc R U . . .
H2B H 0.584100 1.537224 0.640340 0.057 Uiso 1 1 calc R U . . .
O140 O 0.6699(2) 0.2945(3) 0.3338(2) 0.0745(13) Uani 1 1 d D . . . .
H14A H 0.644(3) 0.244(3) 0.327(3) 0.112 Uiso 1 1 d D U . . .
H14B H 0.684(3) 0.280(5) 0.3769(16) 0.112 Uiso 1 1 d D U . . .
C44 C 0.2243(2) 0.4446(3) 0.1832(2) 0.0274(10) Uani 1 1 d . . . . .
C53 C 0.3876(2) 0.6711(3) 0.2893(2) 0.0288(10) Uani 1 1 d . . . . .
H53 H 0.395147 0.725498 0.314289 0.035 Uiso 1 1 calc R U . . .
C52 C 0.3248(2) 0.6272(3) 0.2913(2) 0.0297(10) Uani 1 1 d . . . . .
H52 H 0.290401 0.652305 0.318495 0.036 Uiso 1 1 calc R U . . .
C65 C 0.2339(2) 0.4285(3) 0.3228(2) 0.0260(9) Uani 1 1 d . . . . .
C48 C 0.4404(2) 0.6366(3) 0.2511(2) 0.0283(10) Uani 1 1 d . . . . .
C5 C 0.5002(2) 1.2768(3) 0.5091(2) 0.0292(10) Uani 1 1 d . . . . .
C58 C 0.1674(2) 0.5677(3) 0.2618(2) 0.0279(10) Uani 1 1 d . . . . .
C43 C 0.2127(2) 0.4968(3) 0.1244(2) 0.0296(10) Uani 1 1 d . . . . .
H43 H 0.201303 0.558931 0.129494 0.035 Uiso 1 1 calc R U . . .
N13 N -0.1474(3) -0.6276(3) 0.4232(3) 0.0585(14) Uani 1 1 d . . . . .
H13A H -0.170956 -0.678661 0.420883 0.070 Uiso 1 1 calc R U . . .
H13B H -0.124008 -0.609763 0.388485 0.070 Uiso 1 1 calc R U . . .
C50 C 0.3636(2) 0.5137(3) 0.2186(2) 0.0325(10) Uani 1 1 d . . . . .
H50 H 0.356431 0.459095 0.193940 0.039 Uiso 1 1 calc R U . . .
C59 C 0.1034(2) 0.5397(3) 0.2841(2) 0.0299(10) Uani 1 1 d . . . . .
H59 H 0.099429 0.479652 0.300738 0.036 Uiso 1 1 calc R U . . .
C56 C 0.1125(2) 0.7158(3) 0.2412(2) 0.0305(10) Uani 1 1 d . . . . .
H56 H 0.117007 0.777041 0.227536 0.037 Uiso 1 1 calc R U . . .
C2 C 0.4918(2) 1.4397(3) 0.5805(2) 0.0292(10) Uani 1 1 d . . . . .
C11 C 0.5109(2) 1.0244(3) 0.4039(2) 0.0317(10) Uani 1 1 d . . . . .
C57 C 0.1695(2) 0.6588(3) 0.2403(2) 0.0285(10) Uani 1 1 d . . . . .
H57 H 0.211822 0.681935 0.224642 0.034 Uiso 1 1 calc R U . . .
C8 C 0.5046(2) 1.1897(3) 0.4716(2) 0.0296(10) Uani 1 1 d . . . . .
C62 C 0.2349(2) 0.3221(3) 0.4444(2) 0.0324(11) Uani 1 1 d . . . . .
C7 C 0.5547(2) 1.4126(3) 0.5547(2) 0.0325(10) Uani 1 1 d . . . . .
H7 H 0.594656 1.449999 0.560717 0.039 Uiso 1 1 calc R U . . .
C51 C 0.3086(2) 0.5477(3) 0.2554(2) 0.0279(10) Uani 1 1 d . . . . .
C6 C 0.5588(2) 1.3314(3) 0.5204(2) 0.0337(11) Uani 1 1 d . . . . .
H6 H 0.602047 1.312460 0.504235 0.040 Uiso 1 1 calc R U . . .
C64 C 0.1961(2) 0.3474(3) 0.3277(2) 0.0323(10) Uani 1 1 d . . . . .
H64 H 0.168727 0.327501 0.289241 0.039 Uiso 1 1 calc R U . . .
C55 C 0.0485(2) 0.6846(3) 0.2618(2) 0.0323(10) Uani 1 1 d . . . . .
C15 C 0.5135(2) 0.9359(3) 0.3691(2) 0.0324(10) Uani 1 1 d . . . . .
C47 C 0.5091(2) 0.6847(3) 0.2486(2) 0.0314(10) Uani 1 1 d . . . . .
C9 C 0.4519(2) 1.1645(3) 0.4247(2) 0.0350(11) Uani 1 1 d . . . . .
H9 H 0.413244 1.203533 0.415987 0.042 Uiso 1 1 calc R U . . .
C54 C -0.0153(2) 0.7437(3) 0.2569(2) 0.0357(11) Uani 1 1 d . . . . .
C1 C 0.4870(2) 1.5249(3) 0.6198(2) 0.0335(11) Uani 1 1 d . . . . .
O100 O -0.1077(5) -0.6080(9) 0.2863(7) 0.039(2) Uani 0.5 1 d . . P A 1
H10C H -0.099483 -0.549792 0.261721 0.058 Uiso 0.5 1 d R U P A 1
H10D H -0.067682 -0.643749 0.270994 0.058 Uiso 0.5 1 d R U P A 1
C49 C 0.4272(2) 0.5557(3) 0.2167(2) 0.0349(11) Uani 1 1 d . . . . .
H49 H 0.462636 0.529063 0.191559 0.042 Uiso 1 1 calc R U . . .
C41 C 0.2321(2) 0.3722(3) 0.0491(2) 0.0336(11) Uani 1 1 d . . . . .
C42 C 0.2168(2) 0.4635(3) 0.0599(2) 0.0313(10) Uani 1 1 d . . . . .
H42 H 0.209114 0.502813 0.022219 0.038 Uiso 1 1 calc R U . . .
C67 C 0.2723(2) 0.4025(3) 0.4420(2) 0.0344(11) Uani 1 1 d . . . . .
H67 H 0.298186 0.423271 0.481027 0.041 Uiso 1 1 calc R U . . .
C12 C 0.5635(2) 1.0489(3) 0.4509(2) 0.0348(11) Uani 1 1 d . . . . .
H12 H 0.601516 1.009167 0.460533 0.042 Uiso 1 1 calc R U . . .
C10 C 0.4554(2) 1.0827(3) 0.3905(2) 0.0343(11) Uani 1 1 d . . . . .
H10 H 0.419689 1.066578 0.357911 0.041 Uiso 1 1 calc R U . . .
C45 C 0.2384(2) 0.3533(3) 0.1708(3) 0.0369(11) Uani 1 1 d . . . . .
H45 H 0.246007 0.313734 0.208238 0.044 Uiso 1 1 calc R U . . .
C30 C 0.0768(2) -0.0758(3) 0.5068(3) 0.0396(12) Uani 1 1 d . . . . .
C14 C 0.5605(2) 1.1319(3) 0.4839(2) 0.0347(11) Uani 1 1 d . . . . .
H14 H 0.597077 1.149109 0.515204 0.042 Uiso 1 1 calc R U . . .
C63 C 0.1970(2) 0.2950(3) 0.3861(2) 0.0339(11) Uani 1 1 d . . . . .
H63 H 0.171463 0.239978 0.386317 0.041 Uiso 1 1 calc R U . . .
C66 C 0.2718(2) 0.4528(3) 0.3823(2) 0.0318(10) Uani 1 1 d . . . . .
H66 H 0.298712 0.506639 0.381978 0.038 Uiso 1 1 calc R U . . .
C60 C 0.0452(2) 0.5947(3) 0.2833(2) 0.0353(11) Uani 1 1 d . . . . .
H60 H 0.002431 0.571072 0.297486 0.042 Uiso 1 1 calc R U . . .
C33 C 0.1118(2) 0.0141(3) 0.5106(3) 0.0396(12) Uani 1 1 d . . . . .
C3 C 0.4338(2) 1.3856(3) 0.5693(3) 0.0381(11) Uani 1 1 d . . . . .
H3 H 0.390664 1.403567 0.586343 0.046 Uiso 1 1 calc R U . . .
C4 C 0.4380(2) 1.3054(3) 0.5336(3) 0.0375(11) Uani 1 1 d . . . . .
H4 H 0.397442 1.269554 0.525721 0.045 Uiso 1 1 calc R U . . .
C61 C 0.2355(3) 0.2689(3) 0.5097(3) 0.0403(12) Uani 1 1 d . . . . .
C46 C 0.2418(3) 0.3181(3) 0.1059(3) 0.0409(12) Uani 1 1 d . . . . .
H46 H 0.250879 0.255415 0.100441 0.049 Uiso 1 1 calc R U . . .
C27 C 0.0065(3) -0.2434(3) 0.4996(3) 0.0421(13) Uani 1 1 d . . . . .
O150 O 0.7384(3) 0.4707(3) 0.2620(3) 0.0440(13) Uani 0.6666 1 d D . P B 1
H15A H 0.6957(14) 0.494(3) 0.259(5) 0.066 Uiso 0.6666 1 d D U P C 1
H15B H 0.760(2) 0.520(2) 0.250(4) 0.066 Uiso 0.6666 1 d D U P D 1
C31 C 0.0408(3) -0.1080(4) 0.5616(3) 0.0429(12) Uani 1 1 d . . . . .
H31 H 0.039820 -0.073122 0.601896 0.051 Uiso 1 1 calc R U . . .
N12 N -0.1822(3) -0.6065(3) 0.5291(3) 0.081(2) Uani 1 1 d . . . . .
H12A H -0.205681 -0.657532 0.526482 0.097 Uiso 1 1 calc R U . . .
H12B H -0.182179 -0.573645 0.566203 0.097 Uiso 1 1 calc R U . . .
C40 C 0.2386(3) 0.3349(3) -0.0214(3) 0.0443(13) Uani 1 1 d . . . . .
C24 C -0.0322(3) -0.3302(3) 0.4942(3) 0.0451(14) Uani 1 1 d . . . . .
C21 C -0.1079(3) -0.4933(3) 0.4827(3) 0.0492(15) Uani 1 1 d . . . . .
C22 C -0.0992(3) -0.4395(3) 0.4259(3) 0.0491(14) Uani 1 1 d . . . . .
H22 H -0.118825 -0.457590 0.383040 0.059 Uiso 1 1 calc R U . . .
C32 C 0.0066(3) -0.1903(4) 0.5573(3) 0.0445(13) Uani 1 1 d . . . . .
H32 H -0.017471 -0.211040 0.595068 0.053 Uiso 1 1 calc R U . . .
C23 C -0.0618(3) -0.3592(3) 0.4323(3) 0.0470(14) Uani 1 1 d . . . . .
H23 H -0.056228 -0.323100 0.393218 0.056 Uiso 1 1 calc R U . . .
C26 C -0.0786(3) -0.4661(3) 0.5438(3) 0.0559(17) Uani 1 1 d . . . . .
H26 H -0.083838 -0.503176 0.582434 0.067 Uiso 1 1 calc R U . . .
C25 C -0.0409(3) -0.3850(3) 0.5511(3) 0.0507(15) Uani 1 1 d . . . . .
H25 H -0.021462 -0.367327 0.594133 0.061 Uiso 1 1 calc R U . . .
O110 O -0.1470(5) 0.5576(7) 0.2068(5) 0.041(2) Uani 0.5 1 d G . P E 1
H11C H -0.122135 0.600645 0.225769 0.062 Uiso 0.5 1 d G U P E 1
H11D H -0.145695 0.568171 0.163618 0.062 Uiso 0.5 1 d G U P E 1
C28 C 0.0447(3) -0.2117(4) 0.4462(3) 0.0584(17) Uani 1 1 d . . . . .
H28 H 0.046957 -0.246934 0.406210 0.070 Uiso 1 1 calc R U . . .
C29 C 0.0792(3) -0.1297(3) 0.4509(3) 0.0549(16) Uani 1 1 d . . . . .
H29 H 0.105309 -0.110265 0.414085 0.066 Uiso 1 1 calc R U . . .
B1 B 0.2329(2) 0.4955(3) 0.2566(3) 0.0282(11) Uani 1 1 d . . . . .
C20 C -0.1470(3) -0.5791(3) 0.4774(3) 0.0576(17) Uani 1 1 d . . . . .
O160 O 0.7136(5) 0.4213(9) 0.1981(5) 0.053(3) Uani 0.3333 1 d G . P B 2
H16A H 0.675019 0.421663 0.219060 0.080 Uiso 0.3333 1 d DG U P B 2
H16B H 0.736439 0.468155 0.213908 0.080 Uiso 0.3333 1 d DG U P B 2
O130 O 0.7158(3) 0.5145(4) 0.3951(3) 0.0543(13) Uani 0.75 1 d D . P F 1
H13C H 0.717(5) 0.480(5) 0.360(3) 0.081 Uiso 0.75 1 d D U P G 1
H13D H 0.745(4) 0.556(4) 0.381(4) 0.081 Uiso 0.75 1 d D U P H 1
O9 O 0.6880(9) 0.4208(13) 0.4544(10) 0.072(5) Uani 0.25 1 d G . P I 2
H9A H 0.713323 0.454598 0.429302 0.109 Uiso 0.25 1 d G U P I 2
H9B H 0.645467 0.432205 0.440188 0.109 Uiso 0.25 1 d G U P I 2
O10 O -0.1269(11) 0.5493(11) 0.2416(12) 0.129(7) Uani 0.5 1 d G . P J 2
H10E H -0.162361 0.556658 0.266626 0.194 Uiso 0.5 1 d G U P J 2
H10F H -0.103384 0.599358 0.246541 0.194 Uiso 0.5 1 d G U P J 2
O11 O -0.0779(10) -0.5985(10) 0.3081(8) 0.098(6) Uani 0.5 1 d G . P K 2
H11E H -0.055485 -0.646276 0.295510 0.147 Uiso 0.5 1 d G U P K 2
H11F H -0.114967 -0.597001 0.281122 0.147 Uiso 0.5 1 d G U P K 2

loop_
_atom_site_aniso_label
_atom_site_aniso_U_11
_atom_site_aniso_U_22
_atom_site_aniso_U_33
_atom_site_aniso_U_23
_atom_site_aniso_U_13
_atom_site_aniso_U_12
Na1 0.0648(15) 0.0512(13) 0.0797(16) -0.0008(12) 0.0088(12) 0.0076(11)
O5 0.0363(18) 0.0153(16) 0.063(2) -0.0037(14) 0.0145(15) -0.0047(13)
O4 0.0420(19) 0.0187(16) 0.065(2) 0.0090(15) 0.0227(16) 0.0080(14)
O6 0.0325(18) 0.0222(16) 0.071(2) -0.0060(15) 0.0161(16) -0.0033(14)
O120 0.050(2) 0.0236(16) 0.061(2) 0.0043(16) 0.0240(17) 0.0045(15)
O3 0.0365(19) 0.0275(17) 0.080(3) 0.0138(17) 0.0272(17) 0.0084(15)
O200 0.050(2) 0.0338(19) 0.062(2) 0.0025(17) 0.0033(17) -0.0111(17)
O2 0.049(2) 0.044(2) 0.047(2) 0.0142(18) 0.0084(17) 0.0030(17)
O7 0.080(3) 0.0303(19) 0.054(2) -0.0077(18) 0.024(2) 0.0041(18)
O1 0.068(3) 0.032(2) 0.064(2) 0.0221(17) 0.0045(19) -0.0086(18)
O180 0.058(2) 0.041(2) 0.062(2) -0.0044(18) 0.0010(18) -0.0070(18)
N4 0.039(2) 0.0219(19) 0.050(2) -0.0095(17) 0.0006(18) 0.0032(17)
O190 0.056(2) 0.050(2) 0.075(3) 0.010(2) 0.021(2) 0.0145(19)
N3 0.040(2) 0.0211(19) 0.055(3) -0.0087(18) 0.0018(19) 0.0008(17)
O8 0.119(4) 0.0213(19) 0.073(3) -0.0141(18) 0.057(3) -0.011(2)
O170 0.064(3) 0.038(2) 0.103(3) -0.020(2) 0.051(2) -0.0155(19)
N11 0.043(2) 0.036(2) 0.053(3) 0.013(2) 0.012(2) -0.0013(19)
N1 0.053(3) 0.044(3) 0.052(3) -0.011(2) 0.010(2) 0.016(2)
N10 0.058(3) 0.029(2) 0.061(3) 0.008(2) 0.030(2) 0.003(2)
N2 0.049(3) 0.028(2) 0.067(3) -0.017(2) 0.019(2) -0.005(2)
O140 0.066(3) 0.080(3) 0.077(3) -0.010(3) 0.000(2) 0.027(2)
C44 0.022(2) 0.014(2) 0.047(3) 0.0008(19) 0.0106(18) -0.0040(17)
C53 0.034(2) 0.016(2) 0.037(2) 0.0013(18) 0.0054(19) -0.0017(18)
C52 0.032(2) 0.016(2) 0.042(3) 0.0010(18) 0.0099(19) 0.0029(18)
C65 0.026(2) 0.013(2) 0.040(3) 0.0010(18) 0.0111(19) 0.0021(17)
C48 0.030(2) 0.019(2) 0.036(2) 0.0034(18) 0.0066(19) -0.0009(18)
C5 0.034(2) 0.021(2) 0.033(2) 0.0029(18) 0.0023(19) 0.0021(19)
C58 0.032(2) 0.018(2) 0.034(2) -0.0025(18) 0.0069(19) 0.0006(18)
C43 0.029(2) 0.016(2) 0.045(3) -0.0025(19) 0.0074(19) 0.0026(17)
N13 0.072(3) 0.021(2) 0.087(4) 0.008(2) 0.046(3) 0.008(2)
C50 0.030(2) 0.020(2) 0.049(3) -0.005(2) 0.010(2) -0.0005(19)
C59 0.034(2) 0.016(2) 0.040(3) 0.0039(18) 0.0127(19) 0.0039(19)
C56 0.033(2) 0.018(2) 0.041(3) -0.0014(19) 0.0085(19) 0.0010(19)
C2 0.037(2) 0.020(2) 0.031(2) 0.0027(18) 0.0053(19) 0.0041(19)
C11 0.033(2) 0.019(2) 0.043(3) -0.0006(19) 0.006(2) 0.0021(19)
C57 0.034(2) 0.017(2) 0.036(2) -0.0005(18) 0.0085(19) -0.0010(18)
C8 0.033(2) 0.021(2) 0.036(2) -0.0006(18) 0.0032(19) -0.0027(19)
C62 0.034(2) 0.021(2) 0.044(3) 0.008(2) 0.014(2) 0.0058(19)
C7 0.032(2) 0.026(2) 0.040(3) -0.004(2) 0.002(2) -0.0035(19)
C51 0.031(2) 0.017(2) 0.036(2) 0.0032(18) 0.0092(18) 0.0003(18)
C6 0.031(2) 0.025(2) 0.045(3) -0.006(2) 0.009(2) 0.003(2)
C64 0.033(2) 0.019(2) 0.046(3) 0.000(2) 0.008(2) 0.0023(19)
C55 0.035(2) 0.019(2) 0.044(3) 0.0023(19) 0.015(2) 0.0041(19)
C15 0.032(2) 0.023(2) 0.042(3) -0.0002(19) 0.002(2) -0.001(2)
C47 0.032(2) 0.021(2) 0.042(3) 0.0028(19) 0.008(2) -0.0015(19)
C9 0.038(3) 0.023(2) 0.044(3) -0.001(2) 0.000(2) 0.005(2)
C54 0.038(3) 0.025(3) 0.045(3) 0.005(2) 0.017(2) 0.005(2)
C1 0.040(3) 0.024(2) 0.037(3) 0.002(2) 0.012(2) 0.003(2)
O100 0.033(4) 0.026(5) 0.058(7) -0.012(4) 0.008(4) 0.000(4)
C49 0.031(2) 0.023(2) 0.053(3) -0.005(2) 0.014(2) 0.0032(19)
C41 0.032(2) 0.023(2) 0.047(3) -0.007(2) 0.016(2) -0.0064(19)
C42 0.032(2) 0.019(2) 0.043(3) -0.0013(19) 0.0066(19) 0.0011(19)
C67 0.038(3) 0.026(2) 0.040(3) 0.002(2) 0.006(2) 0.001(2)
C12 0.031(2) 0.025(2) 0.048(3) -0.004(2) -0.002(2) 0.001(2)
C10 0.032(2) 0.022(2) 0.048(3) -0.004(2) 0.001(2) 0.002(2)
C45 0.043(3) 0.018(2) 0.052(3) 0.002(2) 0.020(2) 0.002(2)
C30 0.036(3) 0.029(3) 0.055(3) 0.015(2) 0.021(2) 0.011(2)
C14 0.033(2) 0.029(2) 0.042(3) -0.005(2) 0.001(2) 0.000(2)
C63 0.037(3) 0.017(2) 0.048(3) 0.004(2) 0.010(2) -0.0020(19)
C66 0.034(2) 0.018(2) 0.044(3) 0.0049(19) 0.010(2) -0.0003(19)
C60 0.035(3) 0.023(2) 0.049(3) 0.005(2) 0.017(2) 0.002(2)
C33 0.032(3) 0.032(3) 0.057(3) 0.017(2) 0.018(2) 0.010(2)
C3 0.032(3) 0.032(3) 0.051(3) -0.002(2) 0.010(2) 0.004(2)
C4 0.031(2) 0.028(2) 0.053(3) -0.005(2) 0.008(2) -0.001(2)
C61 0.037(3) 0.031(3) 0.054(3) 0.013(2) 0.015(2) 0.004(2)
C46 0.049(3) 0.014(2) 0.062(3) -0.004(2) 0.028(2) -0.002(2)
C27 0.042(3) 0.026(2) 0.060(3) 0.014(2) 0.027(2) 0.012(2)
O150 0.035(3) 0.023(2) 0.075(4) 0.002(2) 0.018(3) 0.003(2)
C31 0.039(3) 0.043(3) 0.048(3) 0.008(2) 0.010(2) 0.001(2)
N12 0.122(5) 0.025(2) 0.104(4) 0.002(3) 0.081(4) -0.003(3)
C40 0.047(3) 0.026(3) 0.062(3) -0.009(3) 0.028(3) -0.007(2)
C24 0.050(3) 0.022(2) 0.067(4) 0.013(2) 0.036(3) 0.014(2)
C21 0.068(4) 0.020(2) 0.063(4) 0.007(2) 0.044(3) 0.016(2)
C22 0.065(3) 0.021(2) 0.064(3) 0.009(2) 0.037(3) 0.009(2)
C32 0.039(3) 0.044(3) 0.052(3) 0.016(3) 0.019(2) 0.000(2)
C23 0.060(3) 0.021(2) 0.063(4) 0.012(2) 0.033(3) 0.009(2)
C26 0.075(4) 0.022(3) 0.075(4) 0.022(3) 0.053(3) 0.019(3)
C25 0.061(3) 0.029(3) 0.066(4) 0.011(2) 0.036(3) 0.015(2)
O110 0.048(5) 0.024(4) 0.054(5) -0.005(4) 0.025(4) -0.005(4)
C28 0.079(4) 0.031(3) 0.069(4) 0.002(3) 0.044(3) 0.003(3)
C29 0.070(4) 0.032(3) 0.067(4) 0.011(3) 0.041(3) 0.003(3)
B1 0.027(3) 0.015(2) 0.043(3) 0.003(2) 0.009(2) 0.002(2)
C20 0.075(4) 0.018(2) 0.084(4) 0.010(3) 0.053(3) 0.010(3)
O160 0.033(5) 0.094(9) 0.033(6) 0.012(6) 0.009(4) -0.035(6)
O130 0.052(3) 0.048(3) 0.062(3) -0.027(3) -0.006(2) 0.023(2)
O9 0.046(9) 0.076(13) 0.093(13) 0.012(10) -0.018(9) -0.004(9)
O10 0.152(16) 0.036(7) 0.20(2) -0.013(11) -0.020(14) -0.008(8)
O11 0.174(17) 0.030(6) 0.098(12) -0.002(7) 0.082(11) 0.021(10)

loop_
_atom_type_symbol
_atom_type_description
_atom_type_scat_dispersion_real
_atom_type_scat_dispersion_imag
_atom_type_scat_source
C C 0.0181 0.0091 'International Tables Vol C Tables 4.2.6.8 and 6.1.1.4'
H H 0.0000 0.0000 'International Tables Vol C Tables 4.2.6.8 and 6.1.1.4'
B B 0.0090 0.0039 'International Tables Vol C Tables 4.2.6.8 and 6.1.1.4'
N N 0.0311 0.0180 'International Tables Vol C Tables 4.2.6.8 and 6.1.1.4'
Na Na 0.1353 0.1239 'International Tables Vol C Tables 4.2.6.8 and 6.1.1.4'
O O 0.0492 0.0322 'International Tables Vol C Tables 4.2.6.8 and 6.1.1.4'

loop_
_exptl_crystal_face_index_h
_exptl_crystal_face_index_k
_exptl_crystal_face_index_l
_exptl_crystal_face_perp_dist
-5 0 12 0.0078
6 0 -12 0.0365
-5 -9 3 0.1890
6 0 11 0.0225
-6 1 -11 0.0338
-6 -1 -11 0.0353
5 9 -3 0.1838

loop_
_geom_angle_atom_site_label_1
_geom_angle_atom_site_label_2
_geom_angle_atom_site_label_3
_geom_angle
_geom_angle_site_symmetry_1
_geom_angle_site_symmetry_3
_geom_angle_publ_flag
O180 Na1 O190 83.59(15) . . ?
O180 Na1 O170 81.43(15) . . ?
O180 Na1 O140 145.51(18) . . ?
O180 Na1 O100 77.6(3) . 1_665 ?
O180 Na1 O150 127.42(19) . . ?
O180 Na1 H16A 121.4 . . ?
O180 Na1 H16B 108.7 . . ?
O190 Na1 O170 125.86(17) . . ?
O190 Na1 O140 79.19(16) . . ?
O190 Na1 O100 80.7(3) . 1_665 ?
O190 Na1 H16A 151.7 . . ?
O190 Na1 H16B 158.0 . . ?
O170 Na1 O100 143.8(3) . 1_665 ?
O170 Na1 H16A 53.9 . . ?
O170 Na1 H16B 75.0 . . ?
O140 Na1 O170 84.80(16) . . ?
O140 Na1 O100 127.8(3) . 1_665 ?
O140 Na1 H16A 72.6 . . ?
O140 Na1 H16B 97.9 . . ?
O150 Na1 O190 136.8(2) . . ?
O150 Na1 O170 91.50(19) . . ?
O150 Na1 O140 84.23(18) . . ?
O150 Na1 O100 78.6(3) . 1_665 ?
O160 Na1 O180 104.4(3) . . ?
O160 Na1 O190 171.8(3) . . ?
O160 Na1 O170 54.8(3) . . ?
O160 Na1 O140 92.9(3) . . ?
O160 Na1 O100 102.8(4) . 1_665 ?
O160 Na1 H16A 20.3 . . ?
O160 Na1 H16B 20.4 . . ?
H16A Na1 H16B 32.3 . . ?
H12C O120 H12D 104.5 . . ?
H20A O200 H20B 104.5 . . ?
Na1 O180 H18A 109.8 . . ?
Na1 O180 H18B 109.5 . . ?
H18A O180 H18B 104.2 . . ?
H4A N4 H4B 120.0 . . ?
C15 N4 H4A 120.0 . . ?
C15 N4 H4B 120.0 . . ?
Na1 O190 H19A 110.6 . . ?
Na1 O190 H19B 110.6 . . ?
H19A O190 H19B 103.4 . . ?
H3A N3 H3B 120.0 . . ?
C15 N3 H3A 120.0 . . ?
C15 N3 H3B 120.0 . . ?
Na1 O170 H17A 109.6 . . ?
Na1 O170 H17B 109.5 . . ?
H17A O170 H17B 104.3 . . ?
H11A N11 H11B 120.0 . . ?
C33 N11 H11A 120.0 . . ?
C33 N11 H11B 120.0 . . ?
H1A N1 H1B 120.0 . . ?
C1 N1 H1A 120.0 . . ?
C1 N1 H1B 120.0 . . ?
H10A N10 H10B 120.0 . . ?
C33 N10 H10A 120.0 . . ?
C33 N10 H10B 120.0 . . ?
H2A N2 H2B 120.0 . . ?
C1 N2 H2A 120.0 . . ?
C1 N2 H2B 120.0 . . ?
Na1 O140 H14A 116(4) . . ?
Na1 O140 H14B 114(4) . . ?
H14A O140 H14B 94(4) . . ?
C43 C44 B1 119.2(3) . . ?
C45 C44 C43 114.0(4) . . ?
C45 C44 B1 125.9(4) . . ?
C52 C53 H53 119.7 . . ?
C52 C53 C48 120.6(4) . . ?
C48 C53 H53 119.7 . . ?
C53 C52 H52 118.1 . . ?
C53 C52 C51 123.8(4) . . ?
C51 C52 H52 118.1 . . ?
C64 C65 B1 125.6(4) . . ?
C66 C65 C64 114.2(4) . . ?
C66 C65 B1 120.1(4) . . ?
C53 C48 C47 120.8(4) . . ?
C49 C48 C53 117.3(4) . . ?
C49 C48 C47 121.9(4) . . ?
C6 C5 C8 120.8(4) . . ?
C4 C5 C8 120.8(4) . . ?
C4 C5 C6 118.4(4) . . ?
C59 C58 C57 114.7(4) . . ?
C59 C58 B1 121.1(4) . . ?
C57 C58 B1 124.0(4) . . ?
C44 C43 H43 118.0 . . ?
C42 C43 C44 124.0(4) . . ?
C42 C43 H43 118.0 . . ?
H13A N13 H13B 120.0 . . ?
C20 N13 H13A 120.0 . . ?
C20 N13 H13B 120.0 . . ?
C51 C50 H50 118.4 . . ?
C49 C50 H50 118.4 . . ?
C49 C50 C51 123.3(4) . . ?
C58 C59 H59 118.3 . . ?
C60 C59 C58 123.4(4) . . ?
C60 C59 H59 118.3 . . ?
C57 C56 H56 119.5 . . ?
C57 C56 C55 121.1(4) . . ?
C55 C56 H56 119.5 . . ?
C7 C2 C1 120.8(4) . . ?
C3 C2 C7 119.0(4) . . ?
C3 C2 C1 120.2(4) . . ?
C12 C11 C15 120.1(4) . . ?
C10 C11 C15 120.2(4) . . ?
C10 C11 C12 119.7(4) . . ?
C58 C57 H57 118.7 . . ?
C56 C57 C58 122.7(4) . . ?
C56 C57 H57 118.7 . . ?
C9 C8 C5 120.4(4) . . ?
C14 C8 C5 120.6(4) . . ?
C14 C8 C9 119.1(4) . . ?
C67 C62 C63 117.9(4) . . ?
C67 C62 C61 119.5(5) . . ?
C63 C62 C61 122.6(4) . . ?
C2 C7 H7 120.0 . . ?
C6 C7 C2 119.9(4) . . ?
C6 C7 H7 120.0 . . ?
C52 C51 C50 114.0(4) . . ?
C52 C51 B1 124.1(4) . . ?
C50 C51 B1 121.9(4) . . ?
C5 C6 H6 119.5 . . ?
C7 C6 C5 121.0(4) . . ?
C7 C6 H6 119.5 . . ?
C65 C64 H64 118.5 . . ?
C63 C64 C65 123.0(4) . . ?
C63 C64 H64 118.5 . . ?
C56 C55 C54 121.3(4) . . ?
C56 C55 C60 117.2(4) . . ?
C60 C55 C54 121.4(4) . . ?
N4 C15 N3 119.4(4) . . ?
N4 C15 C11 120.5(4) . . ?
N3 C15 C11 120.1(4) . . ?
O5 C47 C48 117.7(4) . . ?
O6 C47 O5 123.5(4) . . ?
O6 C47 C48 118.8(4) . . ?
C8 C9 H9 119.8 . . ?
C10 C9 C8 120.4(4) . . ?
C10 C9 H9 119.8 . . ?
O4 C54 O3 122.8(4) . . ?
O4 C54 C55 119.2(4) . . ?
O3 C54 C55 118.0(4) . . ?
N1 C1 C2 119.2(4) . . ?
N2 C1 N1 121.0(4) . . ?
N2 C1 C2 119.8(4) . . ?
Na1 O100 H10C 114.5 1_445 . ?
Na1 O100 H10D 114.0 1_445 . ?
H10C O100 H10D 99.4 . . ?
C48 C49 H49 119.5 . . ?
C50 C49 C48 120.9(4) . . ?
C50 C49 H49 119.5 . . ?
C42 C41 C40 121.2(4) . . ?
C46 C41 C42 117.0(4) . . ?
C46 C41 C40 121.8(4) . . ?
C43 C42 C41 120.5(4) . . ?
C43 C42 H42 119.7 . . ?
C41 C42 H42 119.7 . . ?
C62 C67 H67 119.9 . . ?
C62 C67 C66 120.2(4) . . ?
C66 C67 H67 119.9 . . ?
C11 C12 H12 120.1 . . ?
C11 C12 C14 119.8(4) . . ?
C14 C12 H12 120.1 . . ?
C11 C10 H10 119.9 . . ?
C9 C10 C11 120.2(4) . . ?
C9 C10 H10 119.9 . . ?
C44 C45 H45 118.6 . . ?
C46 C45 C44 122.8(4) . . ?
C46 C45 H45 118.6 . . ?
C31 C30 C33 120.3(5) . . ?
C29 C30 C33 121.8(4) . . ?
C29 C30 C31 118.0(5) . . ?
C8 C14 C12 120.8(4) . . ?
C8 C14 H14 119.6 . . ?
C12 C14 H14 119.6 . . ?
C62 C63 C64 120.8(4) . . ?
C62 C63 H63 119.6 . . ?
C64 C63 H63 119.6 . . ?
C65 C66 H66 118.1 . . ?
C67 C66 C65 123.8(4) . . ?
C67 C66 H66 118.1 . . ?
C59 C60 C55 120.8(4) . . ?
C59 C60 H60 119.6 . . ?
C55 C60 H60 119.6 . . ?
N11 C33 C30 119.6(5) . . ?
N10 C33 N11 119.0(5) . . ?
N10 C33 C30 121.4(4) . . ?
C2 C3 H3 119.7 . . ?
C2 C3 C4 120.6(4) . . ?
C4 C3 H3 119.7 . . ?
C5 C4 C3 121.0(4) . . ?
C5 C4 H4 119.5 . . ?
C3 C4 H4 119.5 . . ?
O2 C61 C62 118.5(4) . . ?
O1 C61 O2 123.3(5) . . ?
O1 C61 C62 118.2(5) . . ?
C41 C46 C45 121.6(4) . . ?
C41 C46 H46 119.2 . . ?
C45 C46 H46 119.2 . . ?
C32 C27 C24 121.8(4) . . ?
C32 C27 C28 117.0(5) . . ?
C28 C27 C24 121.2(5) . . ?
Na1 O150 H15A 127(3) . . ?
Na1 O150 H15B 132(3) . . ?
H15A O150 H15B 97(4) . . ?
C30 C31 H31 119.9 . . ?
C32 C31 C30 120.2(5) . . ?
C32 C31 H31 119.9 . . ?
H12A N12 H12B 120.0 . . ?
C20 N12 H12A 120.0 . . ?
C20 N12 H12B 120.0 . . ?
O7 C40 C41 118.9(4) . . ?
O8 C40 O7 123.0(5) . . ?
O8 C40 C41 118.1(5) . . ?
C23 C24 C27 120.7(4) . . ?
C23 C24 C25 118.0(5) . . ?
C25 C24 C27 121.4(6) . . ?
C22 C21 C20 121.0(6) . . ?
C26 C21 C22 118.9(5) . . ?
C26 C21 C20 120.1(5) . . ?
C21 C22 H22 120.1 . . ?
C23 C22 C21 119.8(6) . . ?
C23 C22 H22 120.1 . . ?
C27 C32 H32 119.0 . . ?
C31 C32 C27 122.0(4) . . ?
C31 C32 H32 119.0 . . ?
C24 C23 H23 119.0 . . ?
C22 C23 C24 121.9(5) . . ?
C22 C23 H23 119.0 . . ?
C21 C26 H26 119.0 . . ?
C21 C26 C25 121.9(5) . . ?
C25 C26 H26 119.0 . . ?
C24 C25 C26 119.4(6) . . ?
C24 C25 H25 120.3 . . ?
C26 C25 H25 120.3 . . ?
H11C O110 H11D 104.5 . . ?
C27 C28 H28 119.6 . . ?
C29 C28 C27 120.8(5) . . ?
C29 C28 H28 119.6 . . ?
C30 C29 C28 121.9(5) . . ?
C30 C29 H29 119.0 . . ?
C28 C29 H29 119.0 . . ?
C44 B1 C65 115.4(3) . . ?
C44 B1 C58 107.9(4) . . ?
C44 B1 C51 104.6(3) . . ?
C65 B1 C58 108.4(3) . . ?
C65 B1 C51 108.6(4) . . ?
C51 B1 C58 112.0(3) . . ?
N13 C20 N12 119.5(5) . . ?
N13 C20 C21 121.2(5) . . ?
N12 C20 C21 119.3(6) . . ?
Na1 O160 H16A 98.9 . . ?
Na1 O160 H16B 98.8 . . ?
H16A O160 H16B 104.5 . . ?
H13C O130 H13D 97(4) . . ?
H9A O9 H9B 104.5 . . ?
H10E O10 H10F 104.5 . . ?
H11E O11 H11F 104.5 . . ?

loop_
_geom_bond_atom_site_label_1
_geom_bond_atom_site_label_2
_geom_bond_distance
_geom_bond_site_symmetry_2
_geom_bond_publ_flag
Na1 O180 2.361(4) . ?
Na1 O190 2.385(5) . ?
Na1 O170 2.521(5) . ?
Na1 O140 2.517(5) . ?
Na1 O100 2.670(9) 1_665 ?
Na1 O150 2.362(5) . ?
Na1 O160 2.183(13) . ?
Na1 H16A 2.4723 . ?
Na1 H16B 2.4705 . ?
O5 C47 1.260(5) . ?
O4 C54 1.258(5) . ?
O6 C47 1.259(5) . ?
O120 H12C 0.8701 . ?
O120 H12D 0.8696 . ?
O3 C54 1.269(6) . ?
O200 H20A 0.8694 . ?
O200 H20B 0.8698 . ?
O2 C61 1.262(6) . ?
O7 C40 1.254(6) . ?
O1 C61 1.259(6) . ?
O180 H18A 0.8759 . ?
O180 H18B 0.8756 . ?
N4 H4A 0.8800 . ?
N4 H4B 0.8800 . ?
N4 C15 1.310(6) . ?
O190 H19A 0.8943 . ?
O190 H19B 0.8930 . ?
N3 H3A 0.8800 . ?
N3 H3B 0.8800 . ?
N3 C15 1.321(6) . ?
O8 C40 1.252(6) . ?
O170 H17A 0.8741 . ?
O170 H17B 0.8745 . ?
N11 H11A 0.8800 . ?
N11 H11B 0.8800 . ?
N11 C33 1.318(6) . ?
N1 H1A 0.8800 . ?
N1 H1B 0.8800 . ?
N1 C1 1.305(6) . ?
N10 H10A 0.8800 . ?
N10 H10B 0.8800 . ?
N10 C33 1.304(7) . ?
N2 H2A 0.8800 . ?
N2 H2B 0.8800 . ?
N2 C1 1.303(6) . ?
O140 H14A 0.90(2) . ?
O140 H14B 0.91(2) . ?
C44 C43 1.406(6) . ?
C44 C45 1.400(6) . ?
C44 B1 1.637(7) . ?
C53 H53 0.9500 . ?
C53 C52 1.376(6) . ?
C53 C48 1.393(6) . ?
C52 H52 0.9500 . ?
C52 C51 1.399(6) . ?
C65 C64 1.407(6) . ?
C65 C66 1.401(6) . ?
C65 B1 1.641(6) . ?
C48 C47 1.504(6) . ?
C48 C49 1.393(6) . ?
C5 C8 1.490(6) . ?
C5 C6 1.396(6) . ?
C5 C4 1.381(6) . ?
C58 C59 1.393(6) . ?
C58 C57 1.414(6) . ?
C58 B1 1.660(6) . ?
C43 H43 0.9500 . ?
C43 C42 1.374(6) . ?
N13 H13A 0.8800 . ?
N13 H13B 0.8800 . ?
N13 C20 1.291(8) . ?
C50 H50 0.9500 . ?
C50 C51 1.408(6) . ?
C50 C49 1.375(6) . ?
C59 H59 0.9500 . ?
C59 C60 1.384(6) . ?
C56 H56 0.9500 . ?
C56 C57 1.384(6) . ?
C56 C55 1.396(6) . ?
C2 C7 1.397(6) . ?
C2 C1 1.485(6) . ?
C2 C3 1.383(7) . ?
C11 C15 1.480(6) . ?
C11 C12 1.389(7) . ?
C11 C10 1.389(6) . ?
C57 H57 0.9500 . ?
C8 C9 1.393(7) . ?
C8 C14 1.386(6) . ?
C62 C67 1.391(6) . ?
C62 C63 1.392(7) . ?
C62 C61 1.512(7) . ?
C7 H7 0.9500 . ?
C7 C6 1.383(6) . ?
C51 B1 1.650(6) . ?
C6 H6 0.9500 . ?
C64 H64 0.9500 . ?
C64 C63 1.392(6) . ?
C55 C54 1.507(6) . ?
C55 C60 1.397(6) . ?
C9 H9 0.9500 . ?
C9 C10 1.388(6) . ?
O100 H10C 1.0040 . ?
O100 H10D 0.9944 . ?
C49 H49 0.9500 . ?
C41 C42 1.400(6) . ?
C41 C46 1.384(7) . ?
C41 C40 1.511(7) . ?
C42 H42 0.9500 . ?
C67 H67 0.9500 . ?
C67 C66 1.394(6) . ?
C12 H12 0.9500 . ?
C12 C14 1.391(7) . ?
C10 H10 0.9500 . ?
C45 H45 0.9500 . ?
C45 C46 1.389(7) . ?
C30 C33 1.490(7) . ?
C30 C31 1.398(7) . ?
C30 C29 1.367(8) . ?
C14 H14 0.9500 . ?
C63 H63 0.9500 . ?
C66 H66 0.9500 . ?
C60 H60 0.9500 . ?
C3 H3 0.9500 . ?
C3 C4 1.384(7) . ?
C4 H4 0.9500 . ?
C46 H46 0.9500 . ?
C27 C24 1.485(7) . ?
C27 C32 1.387(8) . ?
C27 C28 1.398(7) . ?
O150 H15A 0.89(2) . ?
O150 H15B 0.87(2) . ?
C31 H31 0.9500 . ?
C31 C32 1.384(7) . ?
N12 H12A 0.8800 . ?
N12 H12B 0.8800 . ?
N12 C20 1.319(7) . ?
C24 C23 1.393(8) . ?
C24 C25 1.403(7) . ?
C21 C22 1.393(7) . ?
C21 C26 1.371(9) . ?
C21 C20 1.475(8) . ?
C22 H22 0.9500 . ?
C22 C23 1.390(8) . ?
C32 H32 0.9500 . ?
C23 H23 0.9500 . ?
C26 H26 0.9500 . ?
C26 C25 1.404(8) . ?
C25 H25 0.9500 . ?
O110 H11C 0.8705 . ?
O110 H11D 0.8698 . ?
C28 H28 0.9500 . ?
C28 C29 1.382(8) . ?
C29 H29 0.9500 . ?
O160 H16A 0.8701 . ?
O160 H16B 0.8702 . ?
O130 H13C 0.86(2) . ?
O130 H13D 0.89(2) . ?
O9 H9A 0.8704 . ?
O9 H9B 0.8690 . ?
O10 H10E 0.8703 . ?
O10 H10F 0.8694 . ?
O11 H11E 0.8699 . ?
O11 H11F 0.8695 . ?

loop_
_geom_torsion_atom_site_label_1
_geom_torsion_atom_site_label_2
_geom_torsion_atom_site_label_3
_geom_torsion_atom_site_label_4
_geom_torsion
_geom_torsion_site_symmetry_1
_geom_torsion_site_symmetry_2
_geom_torsion_site_symmetry_3
_geom_torsion_site_symmetry_4
_geom_torsion_publ_flag
C44 C43 C42 C41 1.1(7) . . . . ?
C44 C45 C46 C41 0.9(7) . . . . ?
C53 C52 C51 C50 2.4(6) . . . . ?
C53 C52 C51 B1 -179.1(4) . . . . ?
C53 C48 C47 O5 -24.1(6) . . . . ?
C53 C48 C47 O6 155.9(4) . . . . ?
C53 C48 C49 C50 2.4(7) . . . . ?
C52 C53 C48 C47 179.7(4) . . . . ?
C52 C53 C48 C49 -1.4(6) . . . . ?
C52 C51 B1 C44 151.5(4) . . . . ?
C52 C51 B1 C65 -84.8(5) . . . . ?
C52 C51 B1 C58 34.9(6) . . . . ?
C65 C64 C63 C62 1.6(7) . . . . ?
C48 C53 C52 C51 -1.0(7) . . . . ?
C5 C8 C9 C10 -178.9(4) . . . . ?
C5 C8 C14 C12 177.5(4) . . . . ?
C58 C59 C60 C55 -2.4(7) . . . . ?
C43 C44 C45 C46 1.0(6) . . . . ?
C43 C44 B1 C65 170.7(4) . . . . ?
C43 C44 B1 C58 49.4(5) . . . . ?
C43 C44 B1 C51 -70.1(5) . . . . ?
C50 C51 B1 C44 -30.1(5) . . . . ?
C50 C51 B1 C65 93.6(5) . . . . ?
C50 C51 B1 C58 -146.7(4) . . . . ?
C59 C58 C57 C56 -0.1(6) . . . . ?
C59 C58 B1 C44 85.3(5) . . . . ?
C59 C58 B1 C65 -40.2(5) . . . . ?
C59 C58 B1 C51 -160.0(4) . . . . ?
C56 C55 C54 O4 -10.4(7) . . . . ?
C56 C55 C54 O3 169.0(4) . . . . ?
C56 C55 C60 C59 0.2(7) . . . . ?
C2 C7 C6 C5 2.0(7) . . . . ?
C2 C3 C4 C5 1.0(7) . . . . ?
C11 C12 C14 C8 1.5(7) . . . . ?
C57 C58 C59 C60 2.3(7) . . . . ?
C57 C58 B1 C44 -90.1(5) . . . . ?
C57 C58 B1 C65 144.3(4) . . . . ?
C57 C58 B1 C51 24.5(6) . . . . ?
C57 C56 C55 C54 -174.4(4) . . . . ?
C57 C56 C55 C60 1.9(7) . . . . ?
C8 C5 C6 C7 179.5(4) . . . . ?
C8 C5 C4 C3 179.0(4) . . . . ?
C8 C9 C10 C11 1.3(7) . . . . ?
C62 C67 C66 C65 1.5(7) . . . . ?
C7 C2 C1 N1 162.1(4) . . . . ?
C7 C2 C1 N2 -18.6(6) . . . . ?
C7 C2 C3 C4 0.5(7) . . . . ?
C51 C50 C49 C48 -0.9(7) . . . . ?
C6 C5 C8 C9 -139.0(5) . . . . ?
C6 C5 C8 C14 42.4(6) . . . . ?
C6 C5 C4 C3 -1.0(7) . . . . ?
C64 C65 C66 C67 -0.6(6) . . . . ?
C64 C65 B1 C44 -33.9(6) . . . . ?
C64 C65 B1 C58 87.1(5) . . . . ?
C64 C65 B1 C51 -150.9(4) . . . . ?
C55 C56 C57 C58 -2.0(7) . . . . ?
C15 C11 C12 C14 -179.4(4) . . . . ?
C15 C11 C10 C9 178.0(4) . . . . ?
C47 C48 C49 C50 -178.7(4) . . . . ?
C9 C8 C14 C12 -1.2(7) . . . . ?
C54 C55 C60 C59 176.5(4) . . . . ?
C1 C2 C7 C6 177.6(4) . . . . ?
C1 C2 C3 C4 -179.1(4) . . . . ?
C49 C48 C47 O5 157.0(4) . . . . ?
C49 C48 C47 O6 -22.9(7) . . . . ?
C49 C50 C51 C52 -1.4(7) . . . . ?
C49 C50 C51 B1 -179.9(4) . . . . ?
C42 C41 C46 C45 -1.9(7) . . . . ?
C42 C41 C40 O7 10.3(7) . . . . ?
C42 C41 C40 O8 -168.9(5) . . . . ?
C67 C62 C63 C64 -0.7(6) . . . . ?
C67 C62 C61 O2 15.4(6) . . . . ?
C67 C62 C61 O1 -164.4(4) . . . . ?
C12 C11 C15 N4 -19.7(7) . . . . ?
C12 C11 C15 N3 160.2(4) . . . . ?
C12 C11 C10 C9 -1.0(7) . . . . ?
C10 C11 C15 N4 161.4(4) . . . . ?
C10 C11 C15 N3 -18.8(7) . . . . ?
C10 C11 C12 C14 -0.4(7) . . . . ?
C45 C44 C43 C42 -2.0(6) . . . . ?
C45 C44 B1 C65 -20.4(6) . . . . ?
C45 C44 B1 C58 -141.7(4) . . . . ?
C45 C44 B1 C51 98.8(5) . . . . ?
C30 C31 C32 C27 -0.1(8) . . . . ?
C14 C8 C9 C10 -0.2(7) . . . . ?
C63 C62 C67 C66 -0.8(6) . . . . ?
C63 C62 C61 O2 -163.1(4) . . . . ?
C63 C62 C61 O1 17.0(7) . . . . ?
C66 C65 C64 C63 -0.9(6) . . . . ?
C66 C65 B1 C44 149.6(4) . . . . ?
C66 C65 B1 C58 -89.4(4) . . . . ?
C66 C65 B1 C51 32.6(5) . . . . ?
C60 C55 C54 O4 173.4(5) . . . . ?
C60 C55 C54 O3 -7.2(7) . . . . ?
C33 C30 C31 C32 178.1(4) . . . . ?
C33 C30 C29 C28 -177.6(5) . . . . ?
C3 C2 C7 C6 -2.0(7) . . . . ?
C3 C2 C1 N1 -18.4(6) . . . . ?
C3 C2 C1 N2 160.9(5) . . . . ?
C4 C5 C8 C9 41.0(6) . . . . ?
C4 C5 C8 C14 -137.7(5) . . . . ?
C4 C5 C6 C7 -0.5(7) . . . . ?
C61 C62 C67 C66 -179.4(4) . . . . ?
C61 C62 C63 C64 177.9(4) . . . . ?
C46 C41 C42 C43 0.9(6) . . . . ?
C46 C41 C40 O7 -169.1(5) . . . . ?
C46 C41 C40 O8 11.8(7) . . . . ?
C27 C24 C23 C22 -179.0(4) . . . . ?
C27 C24 C25 C26 179.4(4) . . . . ?
C27 C28 C29 C30 -1.0(10) . . . . ?
C31 C30 C33 N11 -169.5(4) . . . . ?
C31 C30 C33 N10 8.9(7) . . . . ?
C31 C30 C29 C28 3.1(9) . . . . ?
C40 C41 C42 C43 -178.5(4) . . . . ?
C40 C41 C46 C45 177.5(4) . . . . ?
C24 C27 C32 C31 -177.8(5) . . . . ?
C24 C27 C28 C29 178.3(5) . . . . ?
C21 C22 C23 C24 0.0(7) . . . . ?
C21 C26 C25 C24 -0.6(7) . . . . ?
C22 C21 C26 C25 0.9(8) . . . . ?
C22 C21 C20 N13 31.8(8) . . . . ?
C22 C21 C20 N12 -148.3(6) . . . . ?
C32 C27 C24 C23 147.2(5) . . . . ?
C32 C27 C24 C25 -32.1(7) . . . . ?
C32 C27 C28 C29 -1.7(9) . . . . ?
C23 C24 C25 C26 0.0(7) . . . . ?
C26 C21 C22 C23 -0.6(7) . . . . ?
C26 C21 C20 N13 -147.3(6) . . . . ?
C26 C21 C20 N12 32.7(8) . . . . ?
C25 C24 C23 C22 0.3(7) . . . . ?
C28 C27 C24 C23 -32.8(7) . . . . ?
C28 C27 C24 C25 147.8(5) . . . . ?
C28 C27 C32 C31 2.2(8) . . . . ?
C29 C30 C33 N11 11.3(7) . . . . ?
C29 C30 C33 N10 -170.4(5) . . . . ?
C29 C30 C31 C32 -2.6(8) . . . . ?
B1 C44 C43 C42 168.1(4) . . . . ?
B1 C44 C45 C46 -168.4(4) . . . . ?
B1 C65 C64 C63 -177.6(4) . . . . ?
B1 C65 C66 C67 176.3(4) . . . . ?
B1 C58 C59 C60 -173.6(4) . . . . ?
B1 C58 C57 C56 175.6(4) . . . . ?
C20 C21 C22 C23 -179.7(5) . . . . ?
C20 C21 C26 C25 180.0(5) . . . . ?

loop_
_exptl_oxdiff_crystal_face_indexfrac_h
_exptl_oxdiff_crystal_face_indexfrac_k
_exptl_oxdiff_crystal_face_indexfrac_l
_exptl_oxdiff_crystal_face_x
_exptl_oxdiff_crystal_face_y
_exptl_oxdiff_crystal_face_z
-5.4115 -0.2236 11.8496 0.1643 0.6944 0.7006
5.9973 -0.2373 -11.5721 -0.1756 -0.7411 -0.6480
-5.2322 -8.5250 2.6595 -0.8282 0.1992 0.5238
6.1529 0.2631 10.8379 0.5656 -0.1331 0.8139
-5.6498 0.5753 -11.1204 -0.4852 0.1137 -0.8670
-6.4487 -0.8081 -10.5975 -0.6150 0.1450 -0.7750
4.8417 8.5278 -3.3753 0.7931 -0.1910 -0.5783
